data_1520964
loop_
_publ_author_name
'El Kababi, K.'
'Sbai, K.'
'Vilminot, S.'

_publ_section_title
;
 Synthesis, thermal behaviour and crystal structure of Rb Sr P3 O9 . 3(H2
 O)
;
_journal_name_full 'C.R. Acad. Sci. Paris, T. 1, Serie II'
_journal_page_first 693
_journal_page_last 701
_journal_volume 3
_journal_year 2000
_chemical_formula_sum 'H6 O12 P3 Rb Sr'
_chemical_name_systematic 'Rb Sr (P3 O9) (H2 O)3'
_space_group_IT_number 62
_symmetry_space_group_name_Hall '-P 2ac 2n'
_symmetry_space_group_name_H-M 'P n m a'
_cell_angle_alpha 90
_cell_angle_beta 90
_cell_angle_gamma 90
_cell_formula_units_Z 4
_cell_length_a 9.12
_cell_length_b 8.141
_cell_length_c 15.234
_cell_volume 1131.062
_citation_journal_id_ASTM CASCFN
_cod_data_source_file ElKababi_CASCFN_2000_1677.cif
_cod_data_source_block H6O12P3Rb1Sr1
_cod_original_formula_sum 'H6 O12 P3 Rb1 Sr1'
_cod_database_code 1520964

loop_
_symmetry_equiv_pos_as_xyz
x,y,z
-x+1/2,-y,z+1/2
x+1/2,-y+1/2,-z+1/2
-x,y+1/2,-z
-x,-y,-z
x-1/2,y,-z-1/2
-x-1/2,y-1/2,z-1/2
x,-y-1/2,z

loop_
_atom_site_label
_atom_site_type_symbol
_atom_site_fract_x
_atom_site_fract_y
_atom_site_fract_z
_atom_site_occupancy
_atom_site_U_iso_or_equiv
H3 H+1 0.382 0.18 0.604 1 0.0
O2 O-2 0.1912 0.0577 0.1375 1 0.0
O7 O-2 0.3754 0.0348 0.4344 1 0.0
H2 H+1 0.29 0.09 0.439 1 0.0
O4 O-2 0.4666 0.0972 0.1309 1 0.0
O3 O-2 0.3575 0.5522 0.2595 1 0.0
O1 O-2 0.3205 0.25 0.2429 1 0.0
H1 H+1 0.378 0.02 0.389 1 0.0
O6 O-2 0.1435 0.25 0.4652 1 0.0
Rb1 Rb+1 0.90137 0.25 0.69187 1 0.0
O5 O-2 0.8678 0.25 0.5017 1 0.0
P1 P+5 0.4889 0.25 0.06348 1 0.0
O8 O-2 0.4213 0.25 0.6061 1 0.0
P2 P+5 0.32451 0.07527 0.19333 1 0.0
Sr1 Sr+2 0.08971 0.25 0.02319 1 0.0
